data_1509561
loop_
_publ_author_name
'Kessler, H.D.'
'Rostoker, W.'
'van Thyne, R.J.'

_publ_section_title
;
 Observations on the Ti Ag
;
_journal_name_full
;
Transactions of the American Institute of Mining, Metallurgical and Petroleum
 Engineers
;
_journal_page_first 670
_journal_page_last 671
_journal_volume 197
_journal_year 1953
_chemical_formula_sum 'Ag Ti'
_space_group_IT_number 123
_symmetry_space_group_name_Hall '-P 4 2'
_symmetry_space_group_name_H-M 'P 4/m m m'
_cell_angle_alpha 90
_cell_angle_beta 90
_cell_angle_gamma 90
_cell_formula_units_Z 1
_cell_length_a 2.902
_cell_length_b 2.902
_cell_length_c 4.077
_cell_volume 34.335
_citation_journal_id_ASTM TAIMAF
_cod_data_source_file silver1-2_558.cif
_cod_data_source_block Ag1Ti1
_cod_original_cell_volume 34.33488
_cod_original_formula_sum 'Ag1 Ti1'
_cod_database_code 1509561

loop_
_symmetry_equiv_pos_as_xyz
x,y,z
-y,x,z
-x,-y,z
y,-x,z
x,-y,-z
y,x,-z
-x,y,-z
-y,-x,-z
-x,-y,-z
y,-x,-z
x,y,-z
-y,x,-z
-x,y,z
-y,-x,z
x,-y,z
y,x,z

loop_
_atom_site_label
_atom_site_type_symbol
_atom_site_fract_x
_atom_site_fract_y
_atom_site_fract_z
_atom_site_occupancy
_atom_site_U_iso_or_equiv
Ag1 Ag 0 0 0 1 0.0
Ti1 Ti 0.5 0.5 0.5 1 0.0
